data_4021004
loop_
_publ_author_name
'Mikkel Fog Jakobsen'
'Liviu Ionita'
'Troels Skrydstrup'

_publ_section_title
;
 Highly Diastereoselective Mannich-Type Reactions
 of Chiral N-Acylhydrazones
;
_journal_name_full 'Journal of Organic Chemistry'
_journal_page_first 4792
_journal_page_last 4796
_journal_paper_doi 10.1021/jo0358170
_journal_volume 69
_journal_year 2004
_chemical_formula_moiety 'C20 H28 N2 O6'
_chemical_formula_sum 'C20 H28 N2 O6'
_chemical_formula_weight 392.46
_space_group_IT_number 19
_space_group_name_Hall 'P 2ac 2ab'
_space_group_name_H-M_alt 'P 21 21 21'
_symmetry_cell_setting orthorhombic
_symmetry_space_group_name_Hall 'P 2ac 2ab'
_symmetry_space_group_name_H-M 'P 21 21 21'
_cell_angle_alpha 90.000
_cell_angle_beta 90.000
_cell_angle_gamma 90.000
_cell_formula_units_Z 4
_cell_length_a 6.5307(7)
_cell_length_b 14.195(2)
_cell_length_c 22.832(3)
_cell_measurement_temperature 300
_cell_volume 2116.7(4)
_diffrn_ambient_temperature 300
_exptl_crystal_density_diffrn 1.231
_cod_depositor_comments
;
The following automatic conversions were performed:

'_atom_site_thermal_displace_type' tag value 'Uij' was replaced with
'Uani' value 28 times.

Automatic conversion script
Id: cif_fix_values 1646 2011-03-28 12:23:43Z adriana 
;
_cod_database_code 4021004

loop_
_symmetry_equiv_pos_as_xyz
+x,+y,+z
1/2-x,-y,1/2+z
-x,1/2+y,1/2-z
1/2+x,1/2-y,-z

loop_
_atom_site_aniso_label
_atom_site_aniso_U_11
_atom_site_aniso_U_22
_atom_site_aniso_U_33
_atom_site_aniso_U_12
_atom_site_aniso_U_13
_atom_site_aniso_U_23
O1 0.069(2) 0.044(2) 0.053(2) -0.005(2) 0.002(2) 0.001(1)
O2 0.063(2) 0.065(2) 0.043(2) -0.009(2) 0.000(2) -0.006(1)
O3 0.089(3) 0.080(2) 0.032(2) -0.005(2) -0.007(2) -0.002(2)
O4 0.076(3) 0.086(3) 0.056(2) 0.002(2) 0.022(2) 0.005(2)
O5 0.079(3) 0.077(2) 0.039(2) -0.003(2) 0.005(2) -0.007(2)
O6 0.100(3) 0.083(2) 0.064(2) -0.019(3) 0.000(2) -0.027(2)
N1 0.062(2) 0.048(2) 0.032(2) -0.005(2) 0.001(2) 0.002(2)
N2 0.054(2) 0.044(2) 0.039(2) -0.003(2) 0.001(2) 0.005(2)
C1 0.063(3) 0.058(3) 0.041(2) -0.002(3) -0.001(2) 0.005(2)
C2 0.057(3) 0.046(2) 0.037(2) 0.001(2) 0.000(2) 0.004(2)
C3 0.048(3) 0.047(2) 0.046(3) -0.006(2) 0.002(2) -0.003(2)
C4 0.054(3) 0.042(2) 0.034(2) 0.000(2) -0.002(2) 0.003(2)
C5 0.073(4) 0.047(2) 0.040(2) -0.001(3) 0.002(3) 0.004(2)
C6 0.149(7) 0.149(6) 0.032(3) -0.001(6) -0.009(4) -0.013(3)
C7 0.243(12) 0.182(9) 0.054(4) -0.049(10) -0.038(6) 0.001(5)
C8 0.073(3) 0.039(2) 0.038(2) 0.001(2) -0.001(2) 0.001(2)
C9 0.093(4) 0.058(3) 0.068(3) -0.023(3) 0.009(3) 0.009(3)
C10 0.105(5) 0.057(3) 0.054(3) 0.020(3) -0.008(3) 0.005(2)
C11 0.068(4) 0.041(2) 0.053(3) 0.004(2) 0.001(3) 0.001(2)
C12 0.104(5) 0.077(4) 0.052(3) 0.006(4) 0.020(3) -0.005(3)
C13 0.081(4) 0.132(6) 0.072(4) 0.003(5) 0.008(4) 0.002(4)
C14 0.079(4) 0.054(3) 0.046(2) 0.012(3) 0.007(3) 0.005(2)
C15 0.088(4) 0.049(3) 0.042(2) 0.010(3) 0.011(3) 0.000(2)
C16 0.123(6) 0.113(5) 0.048(3) -0.024(5) -0.001(4) 0.002(3)
C17 0.144(7) 0.151(7) 0.047(3) -0.012(7) -0.015(4) 0.003(4)
C18 0.180(9) 0.103(5) 0.044(3) 0.026(6) 0.022(5) 0.008(3)
C19 0.143(7) 0.104(5) 0.073(4) -0.003(6) 0.043(5) 0.015(4)
C20 0.103(5) 0.091(5) 0.058(3) -0.006(4) 0.018(3) 0.003(3)

loop_
_atom_site_label
_atom_site_fract_x
_atom_site_fract_y
_atom_site_fract_z
_atom_site_U_iso_or_equiv
_atom_site_thermal_displace_type
O1 0.4747(6) 0.3081(2) 0.4777(1) 0.055(2) Uani
O2 0.4604(5) 0.2331(2) 0.5637(1) 0.057(2) Uani
O3 0.6372(6) 0.0504(3) 0.6332(1) 0.067(2) Uani
O4 0.2957(6) 0.0486(3) 0.6197(2) 0.073(3) Uani
O5 0.7592(6) -0.0727(3) 0.4520(1) 0.065(2) Uani
O6 0.4756(7) -0.1546(3) 0.4318(2) 0.082(3) Uani
N1 0.4413(6) 0.1538(2) 0.4764(1) 0.047(2) Uani
N2 0.3724(6) 0.0656(2) 0.4974(1) 0.046(2) Uani
C1 0.4680(8) 0.2815(3) 0.4160(2) 0.054(3) Uani
C2 0.4100(7) 0.1771(3) 0.4149(2) 0.046(2) Uani
C3 0.4561(7) 0.2309(3) 0.5109(2) 0.047(2) Uani
C4 0.5194(7) 0.0213(3) 0.5376(2) 0.043(2) Uani
C5 0.4659(9) 0.0427(3) 0.6011(2) 0.053(3) Uani
C6 0.6083(14) 0.0668(6) 0.6952(2) 0.110(6) Uani
C7 0.8046(21) 0.0716(7) 0.7218(3) 0.160(9) Uani
C8 0.5137(8) -0.0879(3) 0.5280(2) 0.050(3) Uani
C9 0.3004(10) -0.1280(4) 0.5380(2) 0.073(4) Uani
C10 0.6706(11) -0.1364(4) 0.5683(2) 0.072(4) Uani
C11 0.5752(8) -0.1091(3) 0.4654(2) 0.054(3) Uani
C12 0.8372(11) -0.0977(4) 0.3942(2) 0.078(4) Uani
C13 1.0209(11) -0.0401(6) 0.3830(3) 0.095(5) Uani
C14 0.5439(9) 0.1187(3) 0.3755(2) 0.060(3) Uani
C15 0.5339(10) 0.1509(3) 0.3124(2) 0.060(3) Uani
C16 0.3626(13) 0.1343(5) 0.2787(2) 0.095(5) Uani
C17 0.3540(15) 0.1657(7) 0.2210(3) 0.114(6) Uani
C18 0.5152(19) 0.2125(6) 0.1970(3) 0.109(6) Uani
C19 0.6842(15) 0.2298(5) 0.2300(3) 0.107(6) Uani
C20 0.6931(12) 0.1993(5) 0.2882(2) 0.084(4) Uani
H2n 0.2466 0.0746 0.5175 0.055 Uiso
H1a 0.5982 0.2907 0.3984 0.065 Uiso
H1b 0.3683 0.3178 0.3959 0.065 Uiso
H2 0.2700 0.1697 0.4045 0.056 Uiso
H4 0.6531 0.0441 0.5294 0.052 Uiso
H6a 0.5318 0.0165 0.7118 0.132 Uiso
H6b 0.5371 0.1244 0.7010 0.132 Uiso
H7a 0.7855 0.0824 0.7625 0.192 Uiso
H7b 0.8809 0.1219 0.7052 0.192 Uiso
H7c 0.8756 0.0140 0.7160 0.192 Uiso
H9a 0.2969 -0.1942 0.5322 0.087 Uiso
H9b 0.2080 -0.0990 0.5114 0.087 Uiso
H9c 0.2593 -0.1145 0.5770 0.087 Uiso
H10a 0.6671 -0.2027 0.5625 0.086 Uiso
H10b 0.6384 -0.1227 0.6079 0.086 Uiso
H10c 0.8038 -0.1136 0.5595 0.086 Uiso
H12a 0.7362 -0.0851 0.3653 0.093 Uiso
H12b 0.8720 -0.1627 0.3933 0.093 Uiso
H13a 1.0717 -0.0564 0.3453 0.114 Uiso
H13b 1.1219 -0.0527 0.4119 0.114 Uiso
H13c 0.9861 0.0248 0.3839 0.114 Uiso
H14a 0.5003 0.0549 0.3775 0.072 Uiso
H14b 0.6814 0.1233 0.3887 0.072 Uiso
H16 0.2496 0.1013 0.2950 0.114 Uiso
H17 0.2347 0.1545 0.1982 0.137 Uiso
H18 0.5097 0.2330 0.1574 0.131 Uiso
H19 0.7970 0.2626 0.2134 0.128 Uiso
H20 0.8110 0.2125 0.3110 0.101 Uiso

loop_
_geom_bond_atom_site_label_1
_geom_bond_atom_site_label_2
_geom_bond_distance
O1 C3 1.339(5)
O1 C1 1.458(5)
O2 C3 1.204(5)
O3 C5 1.342(6)
O3 C6 1.447(6)
O4 C5 1.192(6)
O5 C11 1.343(6)
O5 C12 1.458(6)
O6 C11 1.195(6)
N1 C3 1.352(6)
N1 N2 1.415(5)
N1 C2 1.457(5)
N2 C4 1.469(5)
C1 C2 1.530(6)
C2 C14 1.504(7)
C4 C5 1.523(6)
C4 C8 1.566(6)
C6 C7 1.421(14)
C8 C11 1.515(7)
C8 C9 1.523(8)
C8 C10 1.539(7)
C12 C13 1.474(10)
C14 C15 1.514(6)
C15 C20 1.363(8)
C15 C16 1.378(9)
C16 C17 1.392(9)
C17 C18 1.360(12)
C18 C19 1.358(12)
C19 C20 1.399(9)
N2 H2n 0.95
C1 H1a 0.95
C1 H1b 0.95
C2 H2 0.95
C4 H4 0.95
C6 H6a 0.95
C6 H6b 0.95
C7 H7a 0.95
C7 H7c 0.95
C7 H7b 0.95
C9 H9c 0.95
C9 H9a 0.95
C9 H9b 0.95
C10 H10c 0.95
C10 H10a 0.95
C10 H10b 0.95
C12 H12b 0.95
C12 H12a 0.95
C13 H13b 0.95
C13 H13c 0.95
C13 H13a 0.95
C14 H14b 0.95
C14 H14a 0.95
C16 H16 0.95
C17 H17 0.95
C18 H18 0.95
C19 H19 0.95
C20 H20 0.95
